data_7716684
loop_
_publ_author_name
'Calhau, Isabel B.'
'Gomes, Ana C.'
'Mendes, Ricardo F.'
'Almeida Paz, Filipe A.'
'Gon&#xe7;alves, Isabel S'
'Pillinger, Martyn'

_publ_section_title
;
 An organic-organometallic CO-releasing material comprising
 4,4'-bipyridine and molybdenum subcarbonyl building blocks.
;
_journal_issue 30
_journal_name_full 'Dalton transactions (Cambridge, England : 2003)'
_journal_page_first 12783
_journal_page_last 12796
_journal_paper_doi 10.1039/d4dt01303d
_journal_volume 53
_journal_year 2024
_chemical_formula_moiety 'C15 H8 Mo N2 O5, C10 H8 N2'
_chemical_formula_sum 'C25 H16 Mo N4 O5'
_chemical_formula_weight 548.36
_space_group_crystal_system monoclinic
_space_group_IT_number 14
_space_group_name_Hall '-P 2ybc'
_space_group_name_H-M_alt 'P 1 21/c 1'
_atom_sites_solution_hydrogens geom
_atom_sites_solution_primary iterative
_audit_creation_date 2024-07-01
_audit_creation_method
;
Olex2 1.5-ac5-024
(compiled 2022.04.12 svn.rca3783a0 for Rigaku Oxford Diffraction, GUI svn.r6498)
;
_audit_update_record
;
2024-07-05 deposited with the CCDC.	2024-07-10 downloaded from the CCDC.
;
_cell_angle_alpha 90
_cell_angle_beta 94.752(2)
_cell_angle_gamma 90
_cell_formula_units_Z 4
_cell_length_a 7.1579(8)
_cell_length_b 21.788(3)
_cell_length_c 15.1954(17)
_cell_measurement_reflns_used 9984
_cell_measurement_temperature 150(2)
_cell_measurement_theta_max 29.16
_cell_measurement_theta_min 2.30
_cell_volume 2361.7(5)
_computing_cell_refinement 'SAINT V8.37a   (Bruker, 2015)'
_computing_data_collection 'APEX3 2016.9-0 (Bruker, 2016)'
_computing_data_reduction 'SAINT V8.37a   (Bruker, 2015)'
_computing_molecular_graphics 'Olex2 1.5-ac5-024 (Dolomanov et al., 2009)'
_computing_publication_material 'Olex2 1.5-ac5-024 (Dolomanov et al., 2009)'
_computing_structure_refinement 'SHELXL 2019/2 (Sheldrick, 2015)'
_computing_structure_solution 'olex2.solve 1.5-ac5-024 (Bourhis et al., 2015)'
_diffrn_ambient_temperature 150.00
_diffrn_detector_area_resol_mean 10.4167
_diffrn_measured_fraction_theta_full 0.982
_diffrn_measured_fraction_theta_max 0.982
_diffrn_measurement_device_type 'Bruker APEX-II CCD'
_diffrn_measurement_method '\f and \w scans'
_diffrn_radiation_type MoK\a
_diffrn_radiation_wavelength 0.71073
_diffrn_reflns_av_unetI/netI 0.0221
_diffrn_reflns_Laue_measured_fraction_full 0.982
_diffrn_reflns_Laue_measured_fraction_max 0.982
_diffrn_reflns_limit_h_max 8
_diffrn_reflns_limit_h_min -8
_diffrn_reflns_limit_k_max 26
_diffrn_reflns_limit_k_min 0
_diffrn_reflns_limit_l_max 18
_diffrn_reflns_limit_l_min 0
_diffrn_reflns_number 4247
_diffrn_reflns_point_group_measured_fraction_full 0.982
_diffrn_reflns_point_group_measured_fraction_max 0.982
_diffrn_reflns_theta_full 25.242
_diffrn_reflns_theta_max 25.338
_diffrn_reflns_theta_min 3.582
_diffrn_source_current 30.0
_diffrn_source_power 1.5
_diffrn_source_voltage 50.0
_diffrn_standards_number 0
_exptl_absorpt_coefficient_mu 0.599
_exptl_absorpt_correction_T_max 0.7458
_exptl_absorpt_correction_T_min 0.6301
_exptl_absorpt_correction_type none
_exptl_absorpt_process_details
;
SADABS-2016/2 (Bruker,2016/2) was used for absorption correction.
wR2(int) was 0.0767 before and 0.0584 after correction.
The Ratio of minimum to maximum transmission is 0.8449.
The \l/2 correction factor is Not present.
;
_exptl_crystal_colour yellow
_exptl_crystal_colour_primary yellow
_exptl_crystal_density_diffrn 1.542
_exptl_crystal_description needle
_exptl_crystal_F_000 1104
_exptl_crystal_size_max 0.37
_exptl_crystal_size_mid 0.09
_exptl_crystal_size_min 0.08
_refine_diff_density_max 0.796
_refine_diff_density_min -0.426
_refine_diff_density_rms 0.068
_refine_ls_extinction_method none
_refine_ls_goodness_of_fit_ref 1.105
_refine_ls_hydrogen_treatment constr
_refine_ls_matrix_type full
_refine_ls_number_parameters 317
_refine_ls_number_reflns 4247
_refine_ls_number_restraints 0
_refine_ls_restrained_S_all 1.105
_refine_ls_R_factor_all 0.0346
_refine_ls_R_factor_gt 0.0318
_refine_ls_shift/su_max 0.001
_refine_ls_shift/su_mean 0.000
_refine_ls_structure_factor_coef Fsqd
_refine_ls_weighting_details 'w=1/[\s^2^(Fo^2^)+(0.0216P)^2^+5.2919P] where P=(Fo^2^+2Fc^2^)/3'
_refine_ls_weighting_scheme calc
_refine_ls_wR_factor_gt 0.0798
_refine_ls_wR_factor_ref 0.0823
_reflns_Friedel_coverage 0.000
_reflns_number_gt 3989
_reflns_number_total 4247
_reflns_threshold_expression 'I > 2\s(I)'
_cod_data_source_file d4dt01303d2.cif
_cod_data_source_block 1
_cod_depositor_comments 'Adding full bibliography for 7716683--7716684.cif.'
_cod_original_cell_volume 2361.6(5)
_cod_database_code 7716684
_shelx_shelxl_version_number 2019/2
_shelx_space_group_comment
;
The symmetry employed for this shelxl refinement is uniquely defined
by the following loop, which should always be used as a source of
symmetry information in preference to the above space-group names.
They are only intended as comments.
;
_olex2_refinement_description
;
1. Twinned data refinement
 Scales: 0.8239(12)
 0.1761(12)
2. Fixed Uiso
 At 1.2 times of:
  All C(H) groups
3.a Aromatic/amide H refined with riding coordinates:
 C6(H6), C7(H7), C9(H9), C10(H10), C12(H12), C13(H13), C14(H14), C15(H15),
 C16(H16), C17(H17), C19(H19), C20(H20), C22(H22), C23(H23), C24(H24), C25(H25)
;
_olex2_submission_special_instructions 'No special instructions were received'

loop_
_space_group_symop_operation_xyz
'x, y, z'
'-x, y+1/2, -z+1/2'
'-x, -y, -z'
'x, -y-1/2, z-1/2'

loop_
_atom_site_label
_atom_site_type_symbol
_atom_site_fract_x
_atom_site_fract_y
_atom_site_fract_z
_atom_site_U_iso_or_equiv
_atom_site_adp_type
_atom_site_occupancy
_atom_site_site_symmetry_order
_atom_site_calc_flag
_atom_site_refinement_flags_posn
_atom_site_refinement_flags_adp
_atom_site_refinement_flags_occupancy
_atom_site_disorder_assembly
_atom_site_disorder_group
Mo1 Mo 0.20606(4) 0.47781(2) 0.80676(2) 0.01938(9) Uani 1 1 d . . . . .
C1 C -0.0346(5) 0.49795(15) 0.8661(2) 0.0270(7) Uani 1 1 d . . . . .
C2 C 0.0570(5) 0.42643(15) 0.7134(2) 0.0265(7) Uani 1 1 d . . . . .
C3 C 0.4484(5) 0.45161(15) 0.7563(2) 0.0254(7) Uani 1 1 d . . . . .
C4 C 0.3567(5) 0.52868(14) 0.9024(2) 0.0223(7) Uani 1 1 d . . . . .
C5 C 0.2381(5) 0.40441(14) 0.8828(2) 0.0239(7) Uani 1 1 d . . . . .
C6 C 0.1484(4) 0.61930(14) 0.7590(2) 0.0228(7) Uani 1 1 d . . . . .
H6 H 0.134398 0.620712 0.820630 0.027 Uiso 1 1 calc R U . . .
C7 C 0.1389(5) 0.67346(14) 0.7127(2) 0.0226(7) Uani 1 1 d . . . . .
H7 H 0.123486 0.711149 0.742663 0.027 Uiso 1 1 calc R U . . .
C8 C 0.1518(4) 0.67322(14) 0.6218(2) 0.0210(6) Uani 1 1 d . . . . .
C9 C 0.1765(5) 0.61665(15) 0.5825(2) 0.0233(7) Uani 1 1 d . . . . .
H9 H 0.184146 0.614044 0.520493 0.028 Uiso 1 1 calc R U . . .
C10 C 0.1902(5) 0.56387(15) 0.6338(2) 0.0227(6) Uani 1 1 d . . . . .
H10 H 0.210022 0.525750 0.605696 0.027 Uiso 1 1 calc R U . . .
C11 C 0.1417(4) 0.73122(15) 0.5702(2) 0.0222(6) Uani 1 1 d . . . . .
C12 C 0.2204(5) 0.78543(15) 0.6049(2) 0.0281(7) Uani 1 1 d . . . . .
H12 H 0.280248 0.786245 0.663086 0.034 Uiso 1 1 calc R U . . .
C13 C 0.2105(5) 0.83805(16) 0.5538(2) 0.0310(8) Uani 1 1 d . . . . .
H13 H 0.266602 0.874411 0.578296 0.037 Uiso 1 1 calc R U . . .
C14 C 0.0488(5) 0.78863(16) 0.4402(2) 0.0298(7) Uani 1 1 d . . . . .
H14 H -0.014445 0.789563 0.382720 0.036 Uiso 1 1 calc R U . . .
C15 C 0.0542(5) 0.73335(15) 0.4854(2) 0.0268(7) Uani 1 1 d . . . . .
H15 H -0.001183 0.697558 0.458717 0.032 Uiso 1 1 calc R U . . .
C16 C 0.7141(5) 0.53544(15) 0.5731(2) 0.0339(8) Uani 1 1 d . . . . .
H16 H 0.740216 0.493050 0.582144 0.041 Uiso 1 1 calc R U . . .
C17 C 0.7075(5) 0.57220(15) 0.6468(2) 0.0266(7) Uani 1 1 d . . . . .
H17 H 0.730863 0.555308 0.704256 0.032 Uiso 1 1 calc R U . . .
C18 C 0.6661(4) 0.63444(14) 0.6358(2) 0.0219(6) Uani 1 1 d . . . . .
C19 C 0.6363(5) 0.65568(15) 0.5496(2) 0.0276(7) Uani 1 1 d . . . . .
H19 H 0.608232 0.697708 0.538328 0.033 Uiso 1 1 calc R U . . .
C20 C 0.6479(6) 0.61524(16) 0.4804(2) 0.0333(8) Uani 1 1 d . . . . .
H20 H 0.627284 0.630921 0.422044 0.040 Uiso 1 1 calc R U . . .
C21 C 0.6514(4) 0.67569(14) 0.7125(2) 0.0220(7) Uani 1 1 d . . . . .
C22 C 0.6032(5) 0.65423(16) 0.7936(2) 0.0284(7) Uani 1 1 d . . . . .
H22 H 0.584999 0.611530 0.802271 0.034 Uiso 1 1 calc R U . . .
C23 C 0.5816(5) 0.69493(18) 0.8619(2) 0.0340(8) Uani 1 1 d . . . . .
H23 H 0.548459 0.678795 0.916536 0.041 Uiso 1 1 calc R U . . .
C24 C 0.6559(6) 0.77577(17) 0.7777(3) 0.0367(9) Uani 1 1 d . . . . .
H24 H 0.676859 0.818560 0.771576 0.044 Uiso 1 1 calc R U . . .
C25 C 0.6806(5) 0.73878(15) 0.7057(2) 0.0305(8) Uani 1 1 d . . . . .
H25 H 0.716907 0.756058 0.652323 0.037 Uiso 1 1 calc R U . . .
N1 N 0.1765(4) 0.56429(12) 0.72194(17) 0.0205(5) Uani 1 1 d . . . . .
N2 N 0.1266(4) 0.84073(13) 0.47184(19) 0.0308(7) Uani 1 1 d . . . . .
N3 N 0.6861(5) 0.55544(14) 0.4900(2) 0.0370(7) Uani 1 1 d . . . . .
N4 N 0.6045(5) 0.75565(15) 0.8556(2) 0.0373(7) Uani 1 1 d . . . . .
O1 O -0.1660(4) 0.50693(14) 0.90135(19) 0.0461(7) Uani 1 1 d . . . . .
O2 O -0.0248(4) 0.39543(13) 0.66267(18) 0.0433(7) Uani 1 1 d . . . . .
O3 O 0.5855(4) 0.43279(12) 0.73305(19) 0.0411(6) Uani 1 1 d . . . . .
O4 O 0.4407(4) 0.55662(10) 0.95509(15) 0.0308(5) Uani 1 1 d . . . . .
O5 O 0.2609(4) 0.36106(11) 0.92601(16) 0.0350(6) Uani 1 1 d . . . . .

loop_
_atom_site_aniso_label
_atom_site_aniso_U_11
_atom_site_aniso_U_22
_atom_site_aniso_U_33
_atom_site_aniso_U_23
_atom_site_aniso_U_13
_atom_site_aniso_U_12
Mo1 0.02265(14) 0.01699(14) 0.01831(14) -0.00002(10) 0.00056(11) 0.00030(11)
C1 0.0300(18) 0.0243(16) 0.0269(17) 0.0006(13) 0.0035(15) 0.0010(14)
C2 0.0265(17) 0.0250(17) 0.0280(17) -0.0011(14) 0.0026(14) 0.0052(14)
C3 0.0281(18) 0.0225(16) 0.0257(16) -0.0003(13) 0.0029(14) -0.0037(14)
C4 0.0268(17) 0.0173(15) 0.0230(15) 0.0070(13) 0.0029(13) 0.0056(13)
C5 0.0262(16) 0.0231(16) 0.0228(15) -0.0038(13) 0.0037(14) -0.0011(14)
C6 0.0271(17) 0.0237(16) 0.0173(14) -0.0008(12) -0.0001(13) 0.0023(13)
C7 0.0270(17) 0.0200(15) 0.0205(15) -0.0010(12) -0.0005(13) 0.0021(13)
C8 0.0177(15) 0.0231(16) 0.0218(15) 0.0017(12) -0.0007(12) -0.0005(12)
C9 0.0261(16) 0.0265(16) 0.0176(14) 0.0000(12) 0.0036(13) -0.0010(14)
C10 0.0256(16) 0.0222(15) 0.0204(15) -0.0026(12) 0.0022(13) -0.0001(13)
C11 0.0199(16) 0.0242(16) 0.0224(15) 0.0020(13) 0.0024(13) 0.0007(13)
C12 0.0343(19) 0.0266(17) 0.0224(16) 0.0019(13) -0.0033(14) -0.0028(14)
C13 0.039(2) 0.0231(17) 0.0306(18) 0.0014(14) 0.0013(15) -0.0023(15)
C14 0.0311(18) 0.0364(19) 0.0215(16) 0.0088(14) -0.0003(14) -0.0038(16)
C15 0.0299(18) 0.0284(17) 0.0217(16) 0.0025(13) -0.0003(14) -0.0054(15)
C16 0.042(2) 0.0198(17) 0.040(2) -0.0021(14) 0.0006(17) 0.0008(15)
C17 0.0295(18) 0.0217(16) 0.0284(17) 0.0031(13) 0.0008(14) -0.0006(14)
C18 0.0176(15) 0.0213(15) 0.0269(16) -0.0007(13) 0.0027(13) -0.0008(13)
C19 0.0315(19) 0.0224(16) 0.0293(17) 0.0032(13) 0.0044(15) -0.0004(14)
C20 0.042(2) 0.0339(19) 0.0244(17) 0.0032(14) 0.0066(16) -0.0033(17)
C21 0.0178(15) 0.0213(16) 0.0267(16) 0.0007(13) 0.0003(12) -0.0002(12)
C22 0.0278(17) 0.0294(17) 0.0279(17) 0.0008(14) 0.0014(15) -0.0057(15)
C23 0.034(2) 0.042(2) 0.0254(17) -0.0009(15) 0.0023(15) -0.0036(16)
C24 0.045(2) 0.0229(17) 0.041(2) -0.0030(15) -0.0036(17) 0.0038(16)
C25 0.037(2) 0.0226(17) 0.0317(18) 0.0033(14) 0.0013(16) 0.0019(15)
N1 0.0211(13) 0.0196(13) 0.0206(13) -0.0009(10) 0.0012(10) 0.0007(11)
N2 0.0336(16) 0.0289(15) 0.0296(15) 0.0082(12) 0.0018(13) -0.0024(13)
N3 0.047(2) 0.0306(16) 0.0335(16) -0.0061(13) 0.0064(14) -0.0027(14)
N4 0.0417(19) 0.0368(17) 0.0325(16) -0.0083(13) -0.0012(15) 0.0028(15)
O1 0.0372(16) 0.0535(18) 0.0495(17) -0.0018(14) 0.0144(14) 0.0055(14)
O2 0.0397(15) 0.0443(16) 0.0445(16) -0.0201(13) -0.0050(13) -0.0045(13)
O3 0.0319(15) 0.0397(15) 0.0531(17) -0.0026(13) 0.0118(13) 0.0042(12)
O4 0.0381(14) 0.0223(11) 0.0298(13) -0.0031(10) -0.0091(11) 0.0011(11)
O5 0.0496(17) 0.0218(12) 0.0333(13) 0.0074(11) 0.0008(12) 0.0002(11)

loop_
_atom_type_symbol
_atom_type_description
_atom_type_scat_dispersion_real
_atom_type_scat_dispersion_imag
_atom_type_scat_source
C C 0.0033 0.0016 'International Tables Vol C Tables 4.2.6.8 and 6.1.1.4'
H H 0.0000 0.0000 'International Tables Vol C Tables 4.2.6.8 and 6.1.1.4'
N N 0.0061 0.0033 'International Tables Vol C Tables 4.2.6.8 and 6.1.1.4'
O O 0.0106 0.0060 'International Tables Vol C Tables 4.2.6.8 and 6.1.1.4'
Mo Mo -1.6832 0.6857 'International Tables Vol C Tables 4.2.6.8 and 6.1.1.4'

loop_
_geom_angle_atom_site_label_1
_geom_angle_atom_site_label_2
_geom_angle_atom_site_label_3
_geom_angle
_geom_angle_site_symmetry_1
_geom_angle_site_symmetry_3
_geom_angle_publ_flag
C1 Mo1 C4 89.09(13) . . y
C1 Mo1 N1 91.70(11) . . y
C2 Mo1 C1 90.74(14) . . y
C2 Mo1 C4 179.13(12) . . y
C2 Mo1 N1 92.40(11) . . y
C3 Mo1 C1 174.74(13) . . y
C3 Mo1 C2 89.85(13) . . y
C3 Mo1 C4 90.25(13) . . y
C3 Mo1 N1 93.49(11) . . y
C4 Mo1 N1 88.46(10) . . y
C5 Mo1 C1 88.68(14) . . y
C5 Mo1 C2 89.50(13) . . y
C5 Mo1 C3 86.10(13) . . y
C5 Mo1 C4 89.65(12) . . y
C5 Mo1 N1 178.06(12) . . y
O1 C1 Mo1 177.0(3) . . ?
O2 C2 Mo1 177.3(3) . . ?
O3 C3 Mo1 174.1(3) . . ?
O4 C4 Mo1 179.6(3) . . ?
O5 C5 Mo1 178.1(3) . . ?
C7 C6 H6 118.2 . . ?
N1 C6 H6 118.2 . . ?
N1 C6 C7 123.6(3) . . ?
C6 C7 H7 120.0 . . ?
C6 C7 C8 120.1(3) . . ?
C8 C7 H7 120.0 . . ?
C7 C8 C11 121.1(3) . . ?
C9 C8 C7 116.9(3) . . ?
C9 C8 C11 122.0(3) . . ?
C8 C9 H9 120.0 . . ?
C8 C9 C10 120.0(3) . . ?
C10 C9 H9 120.0 . . ?
C9 C10 H10 118.5 . . ?
N1 C10 C9 122.9(3) . . ?
N1 C10 H10 118.5 . . ?
C12 C11 C8 121.4(3) . . ?
C15 C11 C8 121.2(3) . . ?
C15 C11 C12 117.4(3) . . ?
C11 C12 H12 120.3 . . ?
C13 C12 C11 119.3(3) . . ?
C13 C12 H12 120.3 . . ?
C12 C13 H13 118.1 . . ?
N2 C13 C12 123.8(3) . . ?
N2 C13 H13 118.1 . . ?
C15 C14 H14 117.7 . . ?
N2 C14 H14 117.7 . . ?
N2 C14 C15 124.5(3) . . ?
C11 C15 H15 120.6 . . ?
C14 C15 C11 118.8(3) . . ?
C14 C15 H15 120.6 . . ?
C17 C16 H16 117.8 . . ?
N3 C16 H16 117.8 . . ?
N3 C16 C17 124.4(3) . . ?
C16 C17 H17 120.4 . . ?
C16 C17 C18 119.2(3) . . ?
C18 C17 H17 120.4 . . ?
C17 C18 C21 121.6(3) . . ?
C19 C18 C17 116.8(3) . . ?
C19 C18 C21 121.6(3) . . ?
C18 C19 H19 120.3 . . ?
C20 C19 C18 119.5(3) . . ?
C20 C19 H19 120.3 . . ?
C19 C20 H20 117.8 . . ?
N3 C20 C19 124.3(3) . . ?
N3 C20 H20 117.8 . . ?
C22 C21 C18 122.2(3) . . ?
C22 C21 C25 116.5(3) . . ?
C25 C21 C18 121.2(3) . . ?
C21 C22 H22 120.0 . . ?
C23 C22 C21 120.1(3) . . ?
C23 C22 H22 120.0 . . ?
C22 C23 H23 118.0 . . ?
N4 C23 C22 124.0(3) . . ?
N4 C23 H23 118.0 . . ?
C25 C24 H24 117.6 . . ?
N4 C24 H24 117.6 . . ?
N4 C24 C25 124.7(3) . . ?
C21 C25 H25 120.4 . . ?
C24 C25 C21 119.1(3) . . ?
C24 C25 H25 120.4 . . ?
C6 N1 Mo1 120.6(2) . . ?
C6 N1 C10 116.5(3) . . ?
C10 N1 Mo1 122.9(2) . . ?
C14 N2 C13 116.1(3) . . ?
C16 N3 C20 115.8(3) . . ?
C23 N4 C24 115.5(3) . . ?

loop_
_geom_bond_atom_site_label_1
_geom_bond_atom_site_label_2
_geom_bond_distance
_geom_bond_site_symmetry_2
_geom_bond_publ_flag
Mo1 C1 2.057(4) . y
Mo1 C2 2.038(3) . y
Mo1 C3 2.035(3) . y
Mo1 C4 2.060(3) . y
Mo1 C5 1.976(3) . y
Mo1 N1 2.283(3) . y
C1 O1 1.137(4) . ?
C2 O2 1.149(4) . ?
C3 O3 1.147(4) . ?
C4 O4 1.137(4) . ?
C5 O5 1.154(4) . ?
C6 H6 0.9500 . ?
C6 C7 1.373(4) . ?
C6 N1 1.347(4) . ?
C7 H7 0.9500 . ?
C7 C8 1.391(4) . ?
C8 C9 1.388(4) . ?
C8 C11 1.486(4) . ?
C9 H9 0.9500 . ?
C9 C10 1.388(4) . ?
C10 H10 0.9500 . ?
C10 N1 1.351(4) . ?
C11 C12 1.393(5) . ?
C11 C15 1.387(4) . ?
C12 H12 0.9500 . ?
C12 C13 1.383(5) . ?
C13 H13 0.9500 . ?
C13 N2 1.338(5) . ?
C14 H14 0.9500 . ?
C14 C15 1.385(5) . ?
C14 N2 1.336(5) . ?
C15 H15 0.9500 . ?
C16 H16 0.9500 . ?
C16 C17 1.380(5) . ?
C16 N3 1.335(5) . ?
C17 H17 0.9500 . ?
C17 C18 1.395(4) . ?
C18 C19 1.390(5) . ?
C18 C21 1.482(4) . ?
C19 H19 0.9500 . ?
C19 C20 1.379(5) . ?
C20 H20 0.9500 . ?
C20 N3 1.337(5) . ?
C21 C22 1.389(5) . ?
C21 C25 1.395(5) . ?
C22 H22 0.9500 . ?
C22 C23 1.383(5) . ?
C23 H23 0.9500 . ?
C23 N4 1.337(5) . ?
C24 H24 0.9500 . ?
C24 C25 1.382(5) . ?
C24 N4 1.342(5) . ?
C25 H25 0.9500 . ?

loop_
_geom_hbond_atom_site_label_D
_geom_hbond_atom_site_label_H
_geom_hbond_atom_site_label_A
_geom_hbond_distance_DH
_geom_hbond_distance_HA
_geom_hbond_distance_DA
_geom_hbond_angle_DHA
_geom_hbond_site_symmetry_A
_geom_hbond_publ_flag
C6 H6 N2 0.95 2.45 3.365(4) 161.3 4_576 yes
C10 H10 N3 0.95 2.44 3.370(4) 164.7 3_666 yes
C20 H20 N4 0.95 2.67 3.392(5) 133.3 4_575 yes
C25 H25 O5 0.95 2.59 3.379(4) 140.7 2_656 yes

loop_
_geom_torsion_atom_site_label_1
_geom_torsion_atom_site_label_2
_geom_torsion_atom_site_label_3
_geom_torsion_atom_site_label_4
_geom_torsion
_geom_torsion_site_symmetry_1
_geom_torsion_site_symmetry_2
_geom_torsion_site_symmetry_3
_geom_torsion_site_symmetry_4
_geom_torsion_publ_flag
C6 C7 C8 C9 -0.8(5) . . . . ?
C6 C7 C8 C11 180.0(3) . . . . ?
C7 C6 N1 Mo1 176.6(2) . . . . ?
C7 C6 N1 C10 -1.9(5) . . . . ?
C7 C8 C9 C10 -1.0(5) . . . . ?
C7 C8 C11 C12 36.2(5) . . . . ?
C7 C8 C11 C15 -144.0(3) . . . . ?
C8 C9 C10 N1 1.4(5) . . . . ?
C8 C11 C12 C13 178.9(3) . . . . ?
C8 C11 C15 C14 180.0(3) . . . . ?
C9 C8 C11 C12 -143.0(3) . . . . ?
C9 C8 C11 C15 36.8(5) . . . . ?
C9 C10 N1 Mo1 -178.5(2) . . . . ?
C9 C10 N1 C6 0.0(5) . . . . ?
C11 C8 C9 C10 178.3(3) . . . . ?
C11 C12 C13 N2 0.9(6) . . . . ?
C12 C11 C15 C14 -0.2(5) . . . . ?
C12 C13 N2 C14 0.3(5) . . . . ?
C15 C11 C12 C13 -0.9(5) . . . . ?
C15 C14 N2 C13 -1.6(5) . . . . ?
C16 C17 C18 C19 -0.9(5) . . . . ?
C16 C17 C18 C21 178.1(3) . . . . ?
C17 C16 N3 C20 -0.7(6) . . . . ?
C17 C18 C19 C20 0.3(5) . . . . ?
C17 C18 C21 C22 -26.2(5) . . . . ?
C17 C18 C21 C25 155.6(3) . . . . ?
C18 C19 C20 N3 0.2(6) . . . . ?
C18 C21 C22 C23 -176.6(3) . . . . ?
C18 C21 C25 C24 176.7(3) . . . . ?
C19 C18 C21 C22 152.7(3) . . . . ?
C19 C18 C21 C25 -25.5(5) . . . . ?
C19 C20 N3 C16 0.0(6) . . . . ?
C21 C18 C19 C20 -178.7(3) . . . . ?
C21 C22 C23 N4 -0.1(6) . . . . ?
C22 C21 C25 C24 -1.6(5) . . . . ?
C22 C23 N4 C24 -1.6(6) . . . . ?
C25 C21 C22 C23 1.7(5) . . . . ?
C25 C24 N4 C23 1.7(6) . . . . ?
N1 C6 C7 C8 2.4(5) . . . . ?
N2 C14 C15 C11 1.6(6) . . . . ?
N3 C16 C17 C18 1.1(6) . . . . ?
N4 C24 C25 C21 -0.1(6) . . . . ?

loop_
_twin_individual_id
_twin_individual_mass_fraction_refined
1 0.8239(12)
2 0.1761(12)
